data_7207808
loop_
_publ_author_name
'Feng, Weixu'
'Zhang, Yao'
'L\"u, Xingqiang'
'Hui, Yani'
'Shi, Guoxiang'
'Zou, Dan'
'Song, Jirong'
'Fan, Daidi'
'Wong, Wai-Kwok'
'Jones, Richard A.'

_publ_section_title
;
 Near-infrared (NIR) luminescent homoleptic lanthanide Salen complexes
 Ln4(Salen)4 (Ln = Nd, Yb or Er)
;
_journal_issue 10
_journal_name_full CrystEngComm
_journal_page_first 3456
_journal_paper_doi 10.1039/c2ce06566e
_journal_volume 14
_journal_year 2012
_chemical_formula_sum 'C88 H106 Er4 N12 O33'
_chemical_formula_weight 2528.89
_chemical_name_systematic
;
?
;
_space_group_IT_number 2
_symmetry_cell_setting triclinic
_symmetry_space_group_name_Hall '-P 1'
_symmetry_space_group_name_H-M 'P -1'
_atom_sites_solution_hydrogens geom
_atom_sites_solution_primary direct
_atom_sites_solution_secondary difmap
_audit_creation_method SHELXL-97
_cell_angle_alpha 111.567(2)
_cell_angle_beta 102.880(2)
_cell_angle_gamma 107.5400(10)
_cell_formula_units_Z 1
_cell_length_a 14.4573(13)
_cell_length_b 14.5690(13)
_cell_length_c 14.707(2)
_cell_measurement_reflns_used 8852
_cell_measurement_temperature 293(2)
_cell_measurement_theta_max 26.68
_cell_measurement_theta_min 2.52
_cell_volume 2545.0(5)
_computing_cell_refinement 'Bruker SAINT'
_computing_data_collection 'Bruker APEX2'
_computing_data_reduction 'Bruker SAINT'
_computing_molecular_graphics 'Bruker SHELXTL'
_computing_publication_material 'Bruker SHELXTL'
_computing_structure_refinement 'SHELXL-97 (Sheldrick, 2008)'
_computing_structure_solution 'SHELXS-97 (Sheldrick, 2008)'
_diffrn_ambient_temperature 293(2)
_diffrn_measured_fraction_theta_full 0.986
_diffrn_measured_fraction_theta_max 0.986
_diffrn_measurement_device_type 'Bruker APEX-II CCD'
_diffrn_measurement_method '\f and \w scans'
_diffrn_radiation_monochromator graphite
_diffrn_radiation_source 'fine-focus sealed tube'
_diffrn_radiation_type MoK\a
_diffrn_radiation_wavelength 0.71073
_diffrn_reflns_av_R_equivalents 0.0245
_diffrn_reflns_av_sigmaI/netI 0.0549
_diffrn_reflns_limit_h_max 16
_diffrn_reflns_limit_h_min -17
_diffrn_reflns_limit_k_max 17
_diffrn_reflns_limit_k_min -17
_diffrn_reflns_limit_l_max 15
_diffrn_reflns_limit_l_min -17
_diffrn_reflns_number 12736
_diffrn_reflns_theta_full 25.00
_diffrn_reflns_theta_max 25.00
_diffrn_reflns_theta_min 2.49
_exptl_absorpt_coefficient_mu 3.347
_exptl_absorpt_correction_T_max 0.5005
_exptl_absorpt_correction_T_min 0.4333
_exptl_absorpt_correction_type multi-scan
_exptl_absorpt_process_details sadabs
_exptl_crystal_colour yellow
_exptl_crystal_density_diffrn 1.650
_exptl_crystal_density_method 'not measured'
_exptl_crystal_description prism
_exptl_crystal_F_000 1254
_exptl_crystal_size_max 0.30
_exptl_crystal_size_mid 0.26
_exptl_crystal_size_min 0.24
_refine_diff_density_max 1.411
_refine_diff_density_min -0.538
_refine_diff_density_rms 0.123
_refine_ls_extinction_method none
_refine_ls_goodness_of_fit_ref 1.020
_refine_ls_hydrogen_treatment constr
_refine_ls_matrix_type full
_refine_ls_number_parameters 618
_refine_ls_number_reflns 8852
_refine_ls_number_restraints 1
_refine_ls_restrained_S_all 1.020
_refine_ls_R_factor_all 0.0576
_refine_ls_R_factor_gt 0.0394
_refine_ls_shift/su_max 0.001
_refine_ls_shift/su_mean 0.000
_refine_ls_structure_factor_coef Fsqd
_refine_ls_weighting_details 'calc w=1/[\s^2^(Fo^2^)+(0.0524P)^2^+4.4900P] where P=(Fo^2^+2Fc^2^)/3'
_refine_ls_weighting_scheme calc
_refine_ls_wR_factor_gt 0.0990
_refine_ls_wR_factor_ref 0.1114
_reflns_number_gt 6664
_reflns_number_total 8852
_reflns_threshold_expression >2sigma(I)
_cod_data_source_file c2ce06566e.txt
_cod_data_source_block 3
_cod_original_cell_volume 2544.9(5)
_cod_original_sg_symbol_H-M P-1
_cod_database_code 7207808

loop_
_symmetry_equiv_pos_as_xyz
'x, y, z'
'-x, -y, -z'

loop_
_atom_site_label
_atom_site_type_symbol
_atom_site_fract_x
_atom_site_fract_y
_atom_site_fract_z
_atom_site_U_iso_or_equiv
_atom_site_adp_type
_atom_site_occupancy
_atom_site_symmetry_multiplicity
_atom_site_calc_flag
_atom_site_refinement_flags
Er1 Er 0.43522(2) 0.96920(2) 0.36100(2) 0.03265(10) Uani 1 1 d .
Er2 Er 0.58405(2) 0.82915(2) 0.39722(2) 0.03634(11) Uani 1 1 d .
N1 N 0.3551(5) 0.9202(5) 0.1731(5) 0.0504(16) Uani 1 1 d .
N2 N 0.2497(5) 0.8587(5) 0.2802(5) 0.0438(15) Uani 1 1 d .
N3 N 0.8067(5) 0.7406(5) 0.6380(6) 0.0536(17) Uani 1 1 d .
N4 N 0.7910(5) 0.6423(5) 0.4270(5) 0.0515(17) Uani 1 1 d .
H4B H 0.7660 0.6902 0.4367 0.062 Uiso 1 1 calc R
N5 N 0.8303(6) 1.0235(6) 0.5158(6) 0.0554(18) Uani 1 1 d .
N6 N 0.1843(14) 0.6717(13) 0.8013(10) 0.122(5) Uani 1 1 d D
O1 O 0.6914(4) 0.8539(5) 0.2743(4) 0.0560(14) Uani 1 1 d .
O2 O 0.5288(4) 0.8905(4) 0.2775(4) 0.0424(12) Uani 1 1 d .
O3 O 0.4132(3) 0.8062(3) 0.3650(4) 0.0358(11) Uani 1 1 d .
O4 O 0.4590(4) 0.6659(4) 0.4133(4) 0.0464(13) Uani 1 1 d .
O5 O 0.4513(4) 0.8694(4) 0.6462(4) 0.0416(12) Uani 1 1 d .
O6 O 0.6043(4) 0.8817(4) 0.5788(4) 0.0357(11) Uani 1 1 d .
O7 O 0.6479(4) 0.7027(4) 0.3635(4) 0.0468(13) Uani 1 1 d .
O8 O 0.4793(4) 0.6631(4) 0.2158(4) 0.0478(13) Uani 1 1 d .
O9 O 0.5899(3) 1.0035(3) 0.4832(3) 0.0335(10) Uani 1 1 d .
H9B H 0.6516 1.0622 0.4911 0.040 Uiso 1 1 calc R
O11 O 0.7659(4) 0.9314(4) 0.4960(4) 0.0490(13) Uani 1 1 d .
O12 O 0.7962(5) 1.0826(5) 0.4888(6) 0.0708(18) Uani 1 1 d .
O13 O 0.9216(5) 1.0520(6) 0.5609(7) 0.099(3) Uani 1 1 d .
O14 O 0.1157(11) 0.5810(11) 0.7339(11) 0.178(5) Uani 1 1 d D
O15 O 0.2564(11) 0.7031(14) 0.7856(16) 0.231(10) Uani 1 1 d D
O16 O 0.1607(14) 0.7113(11) 0.8738(10) 0.232(8) Uani 1 1 d D
C1 C 0.7869(7) 0.8406(9) 0.2783(8) 0.076(3) Uani 1 1 d .
H1A H 0.8103 0.8573 0.2278 0.114 Uiso 1 1 calc R
H1B H 0.7743 0.7668 0.2621 0.114 Uiso 1 1 calc R
H1C H 0.8396 0.8890 0.3478 0.114 Uiso 1 1 calc R
C2 C 0.6429(6) 0.8675(6) 0.1912(6) 0.0460(18) Uani 1 1 d .
C3 C 0.6769(7) 0.8687(7) 0.1113(7) 0.063(2) Uani 1 1 d .
H3A H 0.7393 0.8627 0.1121 0.076 Uiso 1 1 calc R
C4 C 0.6193(8) 0.8787(7) 0.0298(7) 0.067(3) Uani 1 1 d .
H4A H 0.6435 0.8798 -0.0234 0.081 Uiso 1 1 calc R
C5 C 0.5281(8) 0.8869(7) 0.0267(7) 0.064(2) Uani 1 1 d .
H5A H 0.4878 0.8887 -0.0310 0.077 Uiso 1 1 calc R
C6 C 0.4937(7) 0.8929(6) 0.1107(6) 0.051(2) Uani 1 1 d .
C7 C 0.5539(6) 0.8848(6) 0.1945(6) 0.0441(18) Uani 1 1 d .
C8 C 0.3930(7) 0.8952(6) 0.1003(7) 0.055(2) Uani 1 1 d .
H8A H 0.3500 0.8763 0.0329 0.066 Uiso 1 1 calc R
C9 C 0.2463(7) 0.9018(9) 0.1386(8) 0.073(3) Uani 1 1 d .
H9A H 0.2116 0.8247 0.0861 0.087 Uiso 1 1 calc R
C10 C 0.2137(8) 0.9555(8) 0.0744(8) 0.077(3) Uani 1 1 d .
H10A H 0.2570 1.0334 0.1142 0.093 Uiso 1 1 calc R
H10B H 0.2271 0.9286 0.0101 0.093 Uiso 1 1 calc R
C11 C 0.1016(9) 0.9365(11) 0.0459(10) 0.103(4) Uani 1 1 d .
H11A H 0.0945 0.9943 0.0313 0.123 Uiso 1 1 calc R
H11B H 0.0609 0.8687 -0.0193 0.123 Uiso 1 1 calc R
C12 C 0.0547(9) 0.9309(10) 0.1232(10) 0.095(4) Uani 1 1 d .
H12A H -0.0208 0.8950 0.0869 0.113 Uiso 1 1 calc R
H12B H 0.0724 1.0047 0.1743 0.113 Uiso 1 1 calc R
C13 C 0.0860(7) 0.8726(8) 0.1832(8) 0.070(3) Uani 1 1 d .
H13A H 0.0675 0.8919 0.2449 0.084 Uiso 1 1 calc R
H13B H 0.0475 0.7945 0.1386 0.084 Uiso 1 1 calc R
C14 C 0.2013(7) 0.9023(9) 0.2170(8) 0.068(3) Uani 1 1 d .
H14A H 0.2316 0.9801 0.2669 0.082 Uiso 1 1 calc R
C15 C 0.1918(6) 0.7757(6) 0.2854(6) 0.0495(19) Uani 1 1 d .
H15A H 0.1196 0.7507 0.2547 0.059 Uiso 1 1 calc R
C16 C 0.2306(6) 0.7169(6) 0.3359(7) 0.0494(19) Uani 1 1 d .
C17 C 0.1552(7) 0.6367(7) 0.3437(8) 0.063(2) Uani 1 1 d .
H17A H 0.0868 0.6303 0.3263 0.076 Uiso 1 1 calc R
C18 C 0.1795(7) 0.5678(7) 0.3760(9) 0.072(3) Uani 1 1 d .
H18A H 0.1279 0.5149 0.3803 0.086 Uiso 1 1 calc R
C19 C 0.2803(7) 0.5762(7) 0.4025(7) 0.062(2) Uani 1 1 d .
H19A H 0.2971 0.5298 0.4257 0.074 Uiso 1 1 calc R
C20 C 0.3560(6) 0.6535(6) 0.3947(6) 0.0438(18) Uani 1 1 d .
C21 C 0.3356(5) 0.7316(5) 0.3676(6) 0.0385(16) Uani 1 1 d .
C22 C 0.4788(7) 0.5806(7) 0.4293(8) 0.063(2) Uani 1 1 d .
H22A H 0.4610 0.5766 0.4873 0.094 Uiso 1 1 calc R
H22B H 0.5516 0.5962 0.4448 0.094 Uiso 1 1 calc R
H22C H 0.4371 0.5123 0.3665 0.094 Uiso 1 1 calc R
C23 C 0.3528(6) 0.8448(7) 0.6604(8) 0.058(2) Uani 1 1 d .
H23A H 0.3293 0.7753 0.6595 0.087 Uiso 1 1 calc R
H23B H 0.3019 0.8427 0.6042 0.087 Uiso 1 1 calc R
H23C H 0.3618 0.9000 0.7268 0.087 Uiso 1 1 calc R
C24 C 0.5070(5) 0.8114(6) 0.6670(6) 0.0402(17) Uani 1 1 d .
C25 C 0.4883(7) 0.7514(6) 0.7203(6) 0.052(2) Uani 1 1 d .
H25A H 0.4313 0.7425 0.7410 0.063 Uiso 1 1 calc R
C26 C 0.5544(7) 0.7050(7) 0.7423(7) 0.059(2) Uani 1 1 d .
H26A H 0.5424 0.6651 0.7788 0.070 Uiso 1 1 calc R
C27 C 0.6370(6) 0.7169(6) 0.7116(7) 0.050(2) Uani 1 1 d .
H27A H 0.6805 0.6846 0.7275 0.061 Uiso 1 1 calc R
C28 C 0.6591(6) 0.7761(6) 0.6566(6) 0.0418(17) Uani 1 1 d .
C29 C 0.5915(6) 0.8231(5) 0.6312(6) 0.0387(16) Uani 1 1 d .
C30 C 0.7508(6) 0.7928(6) 0.6290(6) 0.0431(18) Uani 1 1 d .
H30A H 0.7698 0.8429 0.6040 0.052 Uiso 1 1 calc R
C31 C 0.9001(6) 0.7670(7) 0.6112(7) 0.053(2) Uani 1 1 d .
H31A H 0.9090 0.8279 0.5951 0.063 Uiso 1 1 calc R
C32 C 0.9967(7) 0.7977(9) 0.7019(8) 0.071(3) Uani 1 1 d .
H32A H 1.0090 0.8636 0.7622 0.086 Uiso 1 1 calc R
H32B H 0.9855 0.7401 0.7221 0.086 Uiso 1 1 calc R
C33 C 1.0915(7) 0.8159(9) 0.6718(9) 0.086(3) Uani 1 1 d .
H33A H 1.1066 0.8782 0.6585 0.103 Uiso 1 1 calc R
H33B H 1.1515 0.8322 0.7302 0.103 Uiso 1 1 calc R
C34 C 1.0754(7) 0.7195(9) 0.5767(9) 0.079(3) Uani 1 1 d .
H34A H 1.0670 0.6587 0.5919 0.095 Uiso 1 1 calc R
H34B H 1.1364 0.7356 0.5579 0.095 Uiso 1 1 calc R
C35 C 0.9805(6) 0.6888(9) 0.4861(8) 0.073(3) Uani 1 1 d .
H35A H 0.9695 0.6238 0.4256 0.087 Uiso 1 1 calc R
H35B H 0.9914 0.7471 0.4668 0.087 Uiso 1 1 calc R
C36 C 0.8845(6) 0.6680(7) 0.5148(7) 0.053(2) Uani 1 1 d .
H36A H 0.8717 0.6063 0.5301 0.064 Uiso 1 1 calc R
C37 C 0.7439(6) 0.5555(7) 0.3380(7) 0.051(2) Uani 1 1 d .
H37A H 0.7698 0.5027 0.3258 0.062 Uiso 1 1 calc R
C38 C 0.6539(6) 0.5357(6) 0.2570(6) 0.0456(18) Uani 1 1 d .
C39 C 0.6078(7) 0.4390(6) 0.1620(7) 0.058(2) Uani 1 1 d .
H39A H 0.6382 0.3900 0.1515 0.070 Uiso 1 1 calc R
C40 C 0.5184(7) 0.4152(7) 0.0840(7) 0.059(2) Uani 1 1 d .
H40A H 0.4895 0.3513 0.0206 0.071 Uiso 1 1 calc R
C41 C 0.4709(7) 0.4870(6) 0.1000(6) 0.050(2) Uani 1 1 d .
H41A H 0.4088 0.4696 0.0483 0.060 Uiso 1 1 calc R
C42 C 0.5162(6) 0.5839(6) 0.1925(6) 0.0437(18) Uani 1 1 d .
C43 C 0.6077(6) 0.6094(5) 0.2726(6) 0.0413(17) Uani 1 1 d .
C44 C 0.3800(6) 0.6371(7) 0.1419(6) 0.054(2) Uani 1 1 d .
H44A H 0.3856 0.6267 0.0753 0.082 Uiso 1 1 calc R
H44B H 0.3598 0.6957 0.1682 0.082 Uiso 1 1 calc R
H44C H 0.3283 0.5714 0.1327 0.082 Uiso 1 1 calc R
O17 O 0.1807(18) 0.3381(18) 0.0936(18) 0.159(8) Uiso 0.50 1 d P
O18 O 0.8704(17) 0.5752(18) 0.1338(19) 0.155(8) Uiso 0.50 1 d P
O19 O 0.881(3) 0.486(3) 0.041(3) 0.263(15) Uiso 0.50 1 d P

loop_
_atom_site_aniso_label
_atom_site_aniso_U_11
_atom_site_aniso_U_22
_atom_site_aniso_U_33
_atom_site_aniso_U_23
_atom_site_aniso_U_13
_atom_site_aniso_U_12
Er1 0.03937(19) 0.03042(18) 0.03120(18) 0.01458(14) 0.01469(15) 0.01729(15)
Er2 0.0427(2) 0.03406(19) 0.0363(2) 0.01504(15) 0.01722(16) 0.02124(16)
N1 0.060(4) 0.045(4) 0.041(4) 0.017(3) 0.015(3) 0.022(3)
N2 0.043(4) 0.046(4) 0.045(4) 0.024(3) 0.011(3) 0.022(3)
N3 0.058(4) 0.060(4) 0.067(5) 0.038(4) 0.031(4) 0.039(4)
N4 0.046(4) 0.053(4) 0.060(4) 0.020(4) 0.022(3) 0.033(3)
N5 0.050(5) 0.057(5) 0.064(5) 0.027(4) 0.031(4) 0.023(4)
N6 0.187(16) 0.122(11) 0.080(8) 0.042(8) 0.060(10) 0.094(11)
O1 0.060(4) 0.067(4) 0.058(4) 0.030(3) 0.037(3) 0.037(3)
O2 0.059(3) 0.048(3) 0.033(3) 0.019(2) 0.026(2) 0.032(3)
O3 0.041(3) 0.030(2) 0.043(3) 0.021(2) 0.020(2) 0.016(2)
O4 0.052(3) 0.028(3) 0.058(3) 0.020(2) 0.017(3) 0.019(2)
O5 0.044(3) 0.043(3) 0.052(3) 0.028(3) 0.027(3) 0.022(2)
O6 0.047(3) 0.034(2) 0.036(3) 0.020(2) 0.021(2) 0.021(2)
O7 0.050(3) 0.041(3) 0.044(3) 0.011(3) 0.015(3) 0.024(3)
O8 0.049(3) 0.043(3) 0.041(3) 0.010(2) 0.011(3) 0.024(3)
O9 0.038(3) 0.035(2) 0.035(3) 0.017(2) 0.019(2) 0.019(2)
O11 0.050(3) 0.047(3) 0.056(3) 0.029(3) 0.021(3) 0.019(3)
O12 0.069(4) 0.065(4) 0.096(5) 0.048(4) 0.044(4) 0.030(3)
O13 0.044(4) 0.101(6) 0.138(7) 0.059(5) 0.024(4) 0.019(4)
O14 0.189(13) 0.153(11) 0.155(12) 0.039(10) 0.036(10) 0.087(11)
O15 0.169(12) 0.33(2) 0.45(3) 0.33(2) 0.205(17) 0.178(14)
O16 0.31(2) 0.175(13) 0.118(10) 0.010(9) 0.089(12) 0.063(13)
C1 0.073(6) 0.100(8) 0.083(7) 0.044(6) 0.049(6) 0.054(6)
C2 0.055(5) 0.041(4) 0.041(4) 0.017(4) 0.026(4) 0.017(4)
C3 0.067(6) 0.068(6) 0.065(6) 0.029(5) 0.040(5) 0.032(5)
C4 0.104(8) 0.058(5) 0.058(6) 0.029(5) 0.054(6) 0.035(6)
C5 0.102(8) 0.059(5) 0.047(5) 0.028(4) 0.042(5) 0.038(6)
C6 0.075(6) 0.042(4) 0.041(5) 0.020(4) 0.031(4) 0.026(4)
C7 0.066(5) 0.040(4) 0.039(4) 0.021(4) 0.034(4) 0.025(4)
C8 0.073(6) 0.056(5) 0.040(5) 0.026(4) 0.016(4) 0.029(5)
C9 0.064(6) 0.110(8) 0.061(6) 0.051(6) 0.019(5) 0.047(6)
C10 0.086(7) 0.073(7) 0.071(7) 0.036(6) 0.012(6) 0.040(6)
C11 0.100(9) 0.138(11) 0.105(10) 0.084(9) 0.024(8) 0.069(9)
C12 0.072(7) 0.120(10) 0.103(9) 0.061(8) 0.020(7) 0.054(7)
C13 0.057(6) 0.077(6) 0.079(7) 0.042(6) 0.010(5) 0.036(5)
C14 0.061(6) 0.096(7) 0.074(7) 0.055(6) 0.026(5) 0.045(6)
C15 0.038(4) 0.047(5) 0.053(5) 0.018(4) 0.013(4) 0.016(4)
C16 0.051(5) 0.046(4) 0.057(5) 0.028(4) 0.025(4) 0.020(4)
C17 0.056(5) 0.056(5) 0.086(7) 0.039(5) 0.035(5) 0.021(4)
C18 0.058(6) 0.060(6) 0.114(9) 0.055(6) 0.042(6) 0.020(5)
C19 0.070(6) 0.047(5) 0.077(7) 0.039(5) 0.028(5) 0.022(5)
C20 0.048(5) 0.036(4) 0.047(5) 0.021(4) 0.016(4) 0.019(4)
C21 0.042(4) 0.030(4) 0.036(4) 0.011(3) 0.015(3) 0.013(3)
C22 0.079(6) 0.050(5) 0.077(6) 0.039(5) 0.030(5) 0.038(5)
C23 0.049(5) 0.066(5) 0.083(7) 0.046(5) 0.037(5) 0.031(4)
C24 0.040(4) 0.037(4) 0.042(4) 0.018(3) 0.015(3) 0.015(3)
C25 0.065(5) 0.055(5) 0.055(5) 0.034(4) 0.035(4) 0.029(4)
C26 0.075(6) 0.059(5) 0.065(6) 0.041(5) 0.036(5) 0.034(5)
C27 0.059(5) 0.043(4) 0.061(5) 0.029(4) 0.021(4) 0.030(4)
C28 0.057(5) 0.044(4) 0.038(4) 0.023(4) 0.020(4) 0.032(4)
C29 0.048(4) 0.036(4) 0.037(4) 0.021(3) 0.017(3) 0.017(3)
C30 0.048(4) 0.041(4) 0.044(4) 0.021(4) 0.015(4) 0.023(4)
C31 0.051(5) 0.055(5) 0.062(6) 0.032(5) 0.023(4) 0.028(4)
C32 0.059(6) 0.086(7) 0.076(7) 0.042(6) 0.022(5) 0.036(5)
C33 0.043(6) 0.101(8) 0.098(9) 0.044(7) 0.012(6) 0.025(6)
C34 0.054(6) 0.105(8) 0.093(8) 0.046(7) 0.035(6) 0.046(6)
C35 0.047(5) 0.090(7) 0.093(8) 0.047(6) 0.032(5) 0.034(5)
C36 0.050(5) 0.056(5) 0.070(6) 0.034(5) 0.034(5) 0.029(4)
C37 0.060(5) 0.050(5) 0.066(6) 0.030(5) 0.036(5) 0.036(4)
C38 0.055(5) 0.044(4) 0.052(5) 0.023(4) 0.032(4) 0.029(4)
C39 0.089(7) 0.042(5) 0.067(6) 0.026(4) 0.047(6) 0.044(5)
C40 0.082(7) 0.042(5) 0.044(5) 0.013(4) 0.027(5) 0.023(5)
C41 0.062(5) 0.038(4) 0.042(5) 0.013(4) 0.026(4) 0.017(4)
C42 0.056(5) 0.041(4) 0.042(4) 0.019(4) 0.025(4) 0.027(4)
C43 0.041(4) 0.028(4) 0.044(4) 0.010(3) 0.017(4) 0.010(3)
C44 0.052(5) 0.063(5) 0.049(5) 0.022(4) 0.015(4) 0.034(4)

loop_
_atom_type_symbol
_atom_type_description
_atom_type_scat_dispersion_real
_atom_type_scat_dispersion_imag
_atom_type_scat_source
C C 0.0033 0.0016 'International Tables Vol C Tables 4.2.6.8 and 6.1.1.4'
H H 0.0000 0.0000 'International Tables Vol C Tables 4.2.6.8 and 6.1.1.4'
N N 0.0061 0.0033 'International Tables Vol C Tables 4.2.6.8 and 6.1.1.4'
O O 0.0106 0.0060 'International Tables Vol C Tables 4.2.6.8 and 6.1.1.4'
Er Er -0.2586 4.9576 'International Tables Vol C Tables 4.2.6.8 and 6.1.1.4'

loop_
_geom_angle_atom_site_label_1
_geom_angle_atom_site_label_2
_geom_angle_atom_site_label_3
_geom_angle
_geom_angle_site_symmetry_1
_geom_angle_site_symmetry_3
O2 Er1 O9 134.08(16) . 2_676
O2 Er1 O9 69.45(16) . .
O9 Er1 O9 72.47(17) 2_676 .
O2 Er1 O6 147.49(16) . 2_676
O9 Er1 O6 70.24(15) 2_676 2_676
O9 Er1 O6 109.45(16) . 2_676
O2 Er1 O3 68.89(16) . .
O9 Er1 O3 76.60(15) 2_676 .
O9 Er1 O3 73.68(15) . .
O6 Er1 O3 143.36(15) 2_676 .
O2 Er1 N2 113.45(19) . .
O9 Er1 N2 84.17(19) 2_676 .
O9 Er1 N2 144.07(18) . .
O6 Er1 N2 86.78(18) 2_676 .
O3 Er1 N2 74.60(18) . .
O2 Er1 N1 74.04(19) . .
O9 Er1 N1 146.5(2) 2_676 .
O9 Er1 N1 140.86(19) . .
O6 Er1 N1 93.86(18) 2_676 .
O3 Er1 N1 105.89(18) . .
N2 Er1 N1 65.2(2) . .
O2 Er1 O5 82.36(16) . 2_676
O9 Er1 O5 117.59(16) 2_676 2_676
O9 Er1 O5 83.17(16) . 2_676
O6 Er1 O5 65.51(15) 2_676 2_676
O3 Er1 O5 147.84(15) . 2_676
N2 Er1 O5 132.49(18) . 2_676
N1 Er1 O5 78.44(19) . 2_676
O2 Er1 Er1 102.28(12) . 2_676
O9 Er1 Er1 36.29(11) 2_676 2_676
O9 Er1 Er1 36.18(10) . 2_676
O6 Er1 Er1 89.85(11) 2_676 2_676
O3 Er1 Er1 71.46(12) . 2_676
N2 Er1 Er1 116.09(15) . 2_676
N1 Er1 Er1 176.17(15) . 2_676
O5 Er1 Er1 102.29(12) 2_676 2_676
O2 Er1 Er2 151.52(12) . 2_676
O9 Er1 Er2 35.21(10) 2_676 2_676
O9 Er1 Er2 83.23(10) . 2_676
O6 Er1 Er2 36.95(11) 2_676 2_676
O3 Er1 Er2 111.80(11) . 2_676
N2 Er1 Er2 93.28(15) . 2_676
N1 Er1 Er2 129.20(15) . 2_676
O5 Er1 Er2 86.67(11) 2_676 2_676
Er1 Er1 Er2 54.625(12) 2_676 2_676
O7 Er2 O3 129.14(16) . .
O7 Er2 O2 124.17(17) . .
O3 Er2 O2 68.49(16) . .
O7 Er2 O9 155.89(17) . .
O3 Er2 O9 73.42(15) . .
O2 Er2 O9 68.13(15) . .
O7 Er2 O11 76.34(18) . .
O3 Er2 O11 151.68(17) . .
O2 Er2 O11 110.02(17) . .
O9 Er2 O11 79.86(16) . .
O7 Er2 O6 101.56(17) . .
O3 Er2 O6 86.70(16) . .
O2 Er2 O6 134.11(15) . .
O9 Er2 O6 68.01(15) . .
O11 Er2 O6 74.56(17) . .
O7 Er2 O8 65.83(17) . .
O3 Er2 O8 75.38(16) . .
O2 Er2 O8 72.38(16) . .
O9 Er2 O8 136.30(15) . .
O11 Er2 O8 132.29(17) . .
O6 Er2 O8 139.17(16) . .
O7 Er2 O4 73.08(17) . .
O3 Er2 O4 63.14(15) . .
O2 Er2 O4 124.01(17) . .
O9 Er2 O4 119.51(15) . .
O11 Er2 O4 125.96(16) . .
O6 Er2 O4 69.45(15) . .
O8 Er2 O4 69.71(17) . .
O7 Er2 O1 72.49(18) . .
O3 Er2 O1 126.38(17) . .
O2 Er2 O1 61.03(16) . .
O9 Er2 O1 102.08(16) . .
O11 Er2 O1 68.11(18) . .
O6 Er2 O1 142.58(17) . .
O8 Er2 O1 73.40(17) . .
O4 Er2 O1 137.17(16) . .
O7 Er2 Er1 136.44(13) . 2_676
O3 Er2 Er1 69.67(12) . 2_676
O2 Er2 Er1 98.80(11) . 2_676
O9 Er2 Er1 34.51(10) . 2_676
O11 Er2 Er1 83.03(13) . 2_676
O6 Er2 Er1 35.34(10) . 2_676
O8 Er2 Er1 144.67(11) . 2_676
O4 Er2 Er1 89.65(11) . 2_676
O1 Er2 Er1 133.11(12) . 2_676
C8 N1 C9 116.5(7) . .
C8 N1 Er1 128.3(6) . .
C9 N1 Er1 114.4(5) . .
C15 N2 C14 119.8(7) . .
C15 N2 Er1 131.8(5) . .
C14 N2 Er1 108.4(5) . .
C30 N3 C31 117.3(7) . .
C37 N4 C36 126.2(7) . .
C37 N4 H4B 116.9 . .
C36 N4 H4B 116.9 . .
O13 N5 O12 122.2(8) . .
O13 N5 O11 119.2(8) . .
O12 N5 O11 118.7(7) . .
O15 N6 O16 131(2) . .
O15 N6 O14 116.9(18) . .
O16 N6 O14 112.3(19) . .
C2 O1 C1 117.1(6) . .
C2 O1 Er2 115.8(4) . .
C1 O1 Er2 126.6(5) . .
C7 O2 Er1 134.9(4) . .
C7 O2 Er2 128.4(4) . .
Er1 O2 Er2 96.51(17) . .
C21 O3 Er2 128.8(4) . .
C21 O3 Er1 133.2(4) . .
Er2 O3 Er1 97.02(16) . .
C20 O4 C22 114.2(6) . .
C20 O4 Er2 116.3(4) . .
C22 O4 Er2 129.2(5) . .
C24 O5 C23 116.4(5) . .
C24 O5 Er1 110.9(4) . 2_676
C23 O5 Er1 130.4(4) . 2_676
C29 O6 Er1 114.5(4) . 2_676
C29 O6 Er2 131.5(4) . .
Er1 O6 Er2 107.71(17) 2_676 .
C43 O7 Er2 125.2(4) . .
C42 O8 C44 116.5(6) . .
C42 O8 Er2 115.8(4) . .
C44 O8 Er2 127.2(4) . .
Er1 O9 Er1 107.53(17) 2_676 .
Er1 O9 Er2 110.28(17) 2_676 .
Er1 O9 Er2 95.99(16) . .
Er1 O9 H9B 113.8 2_676 .
Er1 O9 H9B 113.8 . .
Er2 O9 H9B 113.8 . .
N5 O11 Er2 133.2(5) . .
O1 C1 H1A 109.5 . .
O1 C1 H1B 109.5 . .
H1A C1 H1B 109.5 . .
O1 C1 H1C 109.5 . .
H1A C1 H1C 109.5 . .
H1B C1 H1C 109.5 . .
C3 C2 O1 125.9(8) . .
C3 C2 C7 119.7(8) . .
O1 C2 C7 114.3(6) . .
C2 C3 C4 120.6(9) . .
C2 C3 H3A 119.7 . .
C4 C3 H3A 119.7 . .
C5 C4 C3 120.8(8) . .
C5 C4 H4A 119.6 . .
C3 C4 H4A 119.6 . .
C4 C5 C6 120.3(9) . .
C4 C5 H5A 119.8 . .
C6 C5 H5A 119.8 . .
C7 C6 C5 118.5(8) . .
C7 C6 C8 123.3(7) . .
C5 C6 C8 117.9(8) . .
O2 C7 C2 117.2(7) . .
O2 C7 C6 123.1(7) . .
C2 C7 C6 119.7(7) . .
N1 C8 C6 128.0(8) . .
N1 C8 H8A 116.0 . .
C6 C8 H8A 116.0 . .
C14 C9 N1 113.5(7) . .
C14 C9 C10 116.2(8) . .
N1 C9 C10 117.6(8) . .
C14 C9 H9A 102.0 . .
N1 C9 H9A 102.0 . .
C10 C9 H9A 102.0 . .
C11 C10 C9 114.2(9) . .
C11 C10 H10A 108.7 . .
C9 C10 H10A 108.7 . .
C11 C10 H10B 108.7 . .
C9 C10 H10B 108.7 . .
H10A C10 H10B 107.6 . .
C12 C11 C10 117.2(9) . .
C12 C11 H11A 108.0 . .
C10 C11 H11A 108.0 . .
C12 C11 H11B 108.0 . .
C10 C11 H11B 108.0 . .
H11A C11 H11B 107.2 . .
C11 C12 C13 116.9(9) . .
C11 C12 H12A 108.1 . .
C13 C12 H12A 108.1 . .
C11 C12 H12B 108.1 . .
C13 C12 H12B 108.1 . .
H12A C12 H12B 107.3 . .
C14 C13 C12 111.3(8) . .
C14 C13 H13A 109.4 . .
C12 C13 H13A 109.4 . .
C14 C13 H13B 109.4 . .
C12 C13 H13B 109.4 . .
H13A C13 H13B 108.0 . .
C9 C14 N2 109.5(7) . .
C9 C14 C13 116.6(8) . .
N2 C14 C13 120.6(8) . .
C9 C14 H14A 102.3 . .
N2 C14 H14A 102.3 . .
C13 C14 H14A 102.3 . .
N2 C15 C16 125.2(7) . .
N2 C15 H15A 117.4 . .
C16 C15 H15A 117.4 . .
C17 C16 C21 119.9(7) . .
C17 C16 C15 116.3(7) . .
C21 C16 C15 123.7(7) . .
C18 C17 C16 121.5(8) . .
C18 C17 H17A 119.3 . .
C16 C17 H17A 119.3 . .
C17 C18 C19 120.1(8) . .
C17 C18 H18A 119.9 . .
C19 C18 H18A 119.9 . .
C20 C19 C18 119.8(8) . .
C20 C19 H19A 120.1 . .
C18 C19 H19A 120.1 . .
C19 C20 O4 125.1(7) . .
C19 C20 C21 121.8(7) . .
O4 C20 C21 113.0(6) . .
O3 C21 C16 124.6(6) . .
O3 C21 C20 118.7(6) . .
C16 C21 C20 116.4(6) . .
O4 C22 H22A 109.5 . .
O4 C22 H22B 109.5 . .
H22A C22 H22B 109.5 . .
O4 C22 H22C 109.5 . .
H22A C22 H22C 109.5 . .
H22B C22 H22C 109.5 . .
O5 C23 H23A 109.5 . .
O5 C23 H23B 109.5 . .
H23A C23 H23B 109.5 . .
O5 C23 H23C 109.5 . .
H23A C23 H23C 109.5 . .
H23B C23 H23C 109.5 . .
C25 C24 O5 125.6(7) . .
C25 C24 C29 121.2(7) . .
O5 C24 C29 113.1(6) . .
C26 C25 C24 119.5(8) . .
C26 C25 H25A 120.2 . .
C24 C25 H25A 120.2 . .
C27 C26 C25 120.7(8) . .
C27 C26 H26A 119.7 . .
C25 C26 H26A 119.7 . .
C26 C27 C28 122.2(7) . .
C26 C27 H27A 118.9 . .
C28 C27 H27A 118.9 . .
C27 C28 C29 118.4(7) . .
C27 C28 C30 121.5(7) . .
C29 C28 C30 120.0(6) . .
O6 C29 C28 124.1(6) . .
O6 C29 C24 117.9(6) . .
C28 C29 C24 117.9(6) . .
N3 C30 C28 122.1(7) . .
N3 C30 H30A 118.9 . .
C28 C30 H30A 118.9 . .
N3 C31 C32 110.7(7) . .
N3 C31 C36 108.7(7) . .
C32 C31 C36 109.5(7) . .
N3 C31 H31A 109.3 . .
C32 C31 H31A 109.3 . .
C36 C31 H31A 109.3 . .
C33 C32 C31 111.0(8) . .
C33 C32 H32A 109.4 . .
C31 C32 H32A 109.4 . .
C33 C32 H32B 109.4 . .
C31 C32 H32B 109.4 . .
H32A C32 H32B 108.0 . .
C34 C33 C32 112.0(9) . .
C34 C33 H33A 109.2 . .
C32 C33 H33A 109.2 . .
C34 C33 H33B 109.2 . .
C32 C33 H33B 109.2 . .
H33A C33 H33B 107.9 . .
C33 C34 C35 110.8(8) . .
C33 C34 H34A 109.5 . .
C35 C34 H34A 109.5 . .
C33 C34 H34B 109.5 . .
C35 C34 H34B 109.5 . .
H34A C34 H34B 108.1 . .
C34 C35 C36 110.7(8) . .
C34 C35 H35A 109.5 . .
C36 C35 H35A 109.5 . .
C34 C35 H35B 109.5 . .
C36 C35 H35B 109.5 . .
H35A C35 H35B 108.1 . .
N4 C36 C31 107.9(6) . .
N4 C36 C35 111.0(7) . .
C31 C36 C35 111.0(7) . .
N4 C36 H36A 108.9 . .
C31 C36 H36A 108.9 . .
C35 C36 H36A 108.9 . .
N4 C37 C38 123.3(7) . .
N4 C37 H37A 118.3 . .
C38 C37 H37A 118.3 . .
C39 C38 C43 119.3(8) . .
C39 C38 C37 119.5(7) . .
C43 C38 C37 121.1(7) . .
C40 C39 C38 121.1(7) . .
C40 C39 H39A 119.5 . .
C38 C39 H39A 119.5 . .
C39 C40 C41 119.9(8) . .
C39 C40 H40A 120.1 . .
C41 C40 H40A 120.1 . .
C42 C41 C40 120.0(8) . .
C42 C41 H41A 120.0 . .
C40 C41 H41A 120.0 . .
O8 C42 C41 125.5(7) . .
O8 C42 C43 113.8(6) . .
C41 C42 C43 120.7(7) . .
O7 C43 C42 119.3(6) . .
O7 C43 C38 121.6(7) . .
C42 C43 C38 119.1(7) . .
O8 C44 H44A 109.5 . .
O8 C44 H44B 109.5 . .
H44A C44 H44B 109.5 . .
O8 C44 H44C 109.5 . .
H44A C44 H44C 109.5 . .
H44B C44 H44C 109.5 . .

loop_
_geom_bond_atom_site_label_1
_geom_bond_atom_site_label_2
_geom_bond_distance
_geom_bond_site_symmetry_2
Er1 O2 2.300(4) .
Er1 O9 2.308(4) 2_676
Er1 O9 2.315(4) .
Er1 O6 2.321(4) 2_676
Er1 O3 2.324(4) .
Er1 N2 2.402(6) .
Er1 N1 2.472(6) .
Er1 O5 2.484(4) 2_676
Er1 Er1 3.7288(8) 2_676
Er1 Er2 3.8218(6) 2_676
Er2 O7 2.247(5) .
Er2 O3 2.303(4) .
Er2 O2 2.344(5) .
Er2 O9 2.349(4) .
Er2 O11 2.364(5) .
Er2 O6 2.412(4) .
Er2 O8 2.551(5) .
Er2 O4 2.645(5) .
Er2 O1 2.683(5) .
Er2 Er1 3.8219(6) 2_676
N1 C8 1.295(10) .
N1 C9 1.446(10) .
N2 C15 1.286(9) .
N2 C14 1.473(10) .
N3 C30 1.282(9) .
N3 C31 1.470(10) .
N4 C37 1.282(10) .
N4 C36 1.482(10) .
N4 H4B 0.8600 .
N5 O13 1.197(9) .
N5 O12 1.250(8) .
N5 O11 1.260(8) .
N6 O15 1.118(17) .
N6 O16 1.188(16) .
N6 O14 1.233(16) .
O1 C2 1.380(9) .
O1 C1 1.442(9) .
O2 C7 1.331(8) .
O3 C21 1.325(8) .
O4 C20 1.394(9) .
O4 C22 1.443(8) .
O5 C24 1.395(8) .
O5 C23 1.441(8) .
O5 Er1 2.484(4) 2_676
O6 C29 1.345(8) .
O6 Er1 2.321(4) 2_676
O7 C43 1.347(8) .
O8 C42 1.377(8) .
O8 C44 1.435(9) .
O9 Er1 2.308(4) 2_676
O9 H9B 0.9800 .
C1 H1A 0.9600 .
C1 H1B 0.9600 .
C1 H1C 0.9600 .
C2 C3 1.375(11) .
C2 C7 1.391(10) .
C3 C4 1.382(13) .
C3 H3A 0.9300 .
C4 C5 1.351(13) .
C4 H4A 0.9300 .
C5 C6 1.416(11) .
C5 H5A 0.9300 .
C6 C7 1.407(11) .
C6 C8 1.441(11) .
C8 H8A 0.9300 .
C9 C14 1.444(12) .
C9 C10 1.514(12) .
C9 H9A 0.9800 .
C10 C11 1.490(14) .
C10 H10A 0.9700 .
C10 H10B 0.9700 .
C11 C12 1.463(14) .
C11 H11A 0.9700 .
C11 H11B 0.9700 .
C12 C13 1.518(13) .
C12 H12A 0.9700 .
C12 H12B 0.9700 .
C13 C14 1.501(12) .
C13 H13A 0.9700 .
C13 H13B 0.9700 .
C14 H14A 0.9800 .
C15 C16 1.474(11) .
C15 H15A 0.9300 .
C16 C17 1.398(10) .
C16 C21 1.407(10) .
C17 C18 1.358(12) .
C17 H17A 0.9300 .
C18 C19 1.377(12) .
C18 H18A 0.9300 .
C19 C20 1.374(10) .
C19 H19A 0.9300 .
C20 C21 1.423(9) .
C22 H22A 0.9600 .
C22 H22B 0.9600 .
C22 H22C 0.9600 .
C23 H23A 0.9600 .
C23 H23B 0.9600 .
C23 H23C 0.9600 .
C24 C25 1.381(10) .
C24 C29 1.424(10) .
C25 C26 1.375(11) .
C25 H25A 0.9300 .
C26 C27 1.354(11) .
C26 H26A 0.9300 .
C27 C28 1.402(10) .
C27 H27A 0.9300 .
C28 C29 1.411(9) .
C28 C30 1.449(10) .
C30 H30A 0.9300 .
C31 C32 1.511(12) .
C31 C36 1.516(11) .
C31 H31A 0.9800 .
C32 C33 1.510(13) .
C32 H32A 0.9700 .
C32 H32B 0.9700 .
C33 C34 1.482(14) .
C33 H33A 0.9700 .
C33 H33B 0.9700 .
C34 C35 1.495(13) .
C34 H34A 0.9700 .
C34 H34B 0.9700 .
C35 C36 1.516(11) .
C35 H35A 0.9700 .
C35 H35B 0.9700 .
C36 H36A 0.9800 .
C37 C38 1.423(11) .
C37 H37A 0.9300 .
C38 C39 1.397(11) .
C38 C43 1.404(10) .
C39 C40 1.372(12) .
C39 H39A 0.9300 .
C40 C41 1.394(11) .
C40 H40A 0.9300 .
C41 C42 1.381(10) .
C41 H41A 0.9300 .
C42 C43 1.401(10) .
C44 H44A 0.9600 .
C44 H44B 0.9600 .
C44 H44C 0.9600 .
O18 O19 1.57(4) .
